data_9016630
loop_
_publ_author_name
'Tranqui, D.'
'Durif, A.'
'Guitel, J.'
'Averbuch-Pouchot M'

_publ_section_title
;
 Structure cristalline des composes du type N H4 M(II) P O4 (H2 O)
 _cod_database_code 1007079
;
_journal_name_full 'Bulletin de la Societe Chimique de France'
_journal_page_first 1759
_journal_page_last 1760
_journal_volume 1968
_journal_year 1968
_chemical_formula_sum 'Co N O5 P'
_space_group_IT_number 31
_symmetry_space_group_name_Hall 'P 2ac -2'
_symmetry_space_group_name_H-M 'P m n 21'
_cell_angle_alpha 90
_cell_angle_beta 90
_cell_angle_gamma 90
_cell_length_a 5.55
_cell_length_b 8.85
_cell_length_c 4.805
_cell_formula_units_Z 2
_cell_volume 236.010
_database_code_amcsd 0012099
_exptl_crystal_density_diffrn 2.588
_cod_duplicate_entry 1007079
_cod_original_formula_sum 'N Co P O5'
_cod_database_code 9016630
_amcsd_formula_title 'Co H6 N O5 P'

loop_
_space_group_symop_operation_xyz
x,y,z
1/2+x,-y,1/2+z
-x,y,z
1/2-x,-y,1/2+z

loop_
_atom_site_label
_atom_site_fract_x
_atom_site_fract_y
_atom_site_fract_z
N1 0.00000 0.53900 0.65900
Co1 0.00000 -0.02400 0.54600
P1 0.00000 0.18460 0.13800
O1 0.00000 0.15800 -0.16900
O2 0.00000 0.35220 0.16900
O3 0.23000 0.12000 0.28900
O4 0.00000 -0.17900 0.23300

loop_
_cod_related_entry_id
_cod_related_entry_database
_cod_related_entry_code
1 AMCSD 0012099
